data_4100197
_journal_name_full 'Journal of the American Chemical Society'
_journal_paper_doi 10.1021/ja0508727
_journal_year 2005
_chemical_formula_sum 'C27 H19 N2 O'
_chemical_formula_weight 387.44
_space_group_IT_number 2
_symmetry_cell_setting triclinic
_symmetry_space_group_name_Hall '-P 1'
_symmetry_space_group_name_H-M 'P -1'
_cell_angle_alpha 91.734(4)
_cell_angle_beta 97.363(4)
_cell_angle_gamma 91.588(4)
_cell_formula_units_Z 4
_cell_length_a 10.442(2)
_cell_length_b 10.423(2)
_cell_length_c 18.967(4)
_cell_measurement_temperature 293(2)
_cell_volume 2045.4(8)
_diffrn_ambient_temperature 293(2)
_exptl_crystal_density_diffrn 1.258
_cod_depositor_comments
;
The following automatic conversions were performed:
'_symmetry_cell_setting' value 'Triclinic' changed to 'triclinic'
according to '/home/saulius/struct/CIF-dictionaries/cif_core.dic'
dictionary named 'cif_core.dic' version 2.4.1 from 2010-06-29.

Automatic conversion script
Id: cif_fix_enum 1527 2010-12-29 10:47:43Z saulius 
;
_cod_database_code 4100197

loop_
_symmetry_equiv_pos_as_xyz
'x, y, z'
'-x, -y, -z'

loop_
_atom_site_label
_atom_site_type_symbol
_atom_site_fract_x
_atom_site_fract_y
_atom_site_fract_z
_atom_site_U_iso_or_equiv
_atom_site_adp_type
_atom_site_occupancy
_atom_site_symmetry_multiplicity
_atom_site_calc_flag
_atom_site_refinement_flags
_atom_site_disorder_assembly
_atom_site_disorder_group
N1 N 0.7338(3) 0.6637(2) 0.43519(14) 0.0455(7) Uani 1 1 d . . .
N2 N 0.7001(3) 0.4572(2) 0.44801(14) 0.0460(7) Uani 1 1 d . . .
O1 O 0.6765(3) 0.7819(2) 0.32122(14) 0.0771(8) Uani 1 1 d . . .
H1B H 0.7060 0.7704 0.3627 0.116 Uiso 1 1 calc R . .
C1 C 0.6840(3) 0.5570(3) 0.40237(17) 0.0429(8) Uani 1 1 d . . .
C2 C 0.6242(3) 0.5547(3) 0.32744(16) 0.0419(8) Uani 1 1 d . . .
C9 C 0.8424(3) 0.7370(3) 0.55309(17) 0.0479(9) Uani 1 1 d . . .
C16 C 0.7985(3) 0.4241(3) 0.57346(17) 0.0445(8) Uani 1 1 d . . .
C15 C 0.7634(3) 0.5069(3) 0.51229(16) 0.0415(8) Uani 1 1 d . . .
C8 C 0.7835(3) 0.6346(3) 0.50314(17) 0.0431(8) Uani 1 1 d . . .
C22 C 0.6617(3) 0.3237(3) 0.43585(17) 0.0447(8) Uani 1 1 d . . .
C3 C 0.6251(3) 0.6694(3) 0.29061(17) 0.0438(8) Uani 1 1 d . . .
C5 C 0.5140(4) 0.5654(3) 0.18559(18) 0.0558(10) Uani 1 1 d . . .
H5A H 0.4768 0.5691 0.1385 0.067 Uiso 1 1 calc R . .
C4 C 0.5716(3) 0.6724(3) 0.22017(18) 0.0506(9) Uani 1 1 d . . .
H4A H 0.5751 0.7486 0.1961 0.061 Uiso 1 1 calc R . .
C7 C 0.5661(4) 0.4476(3) 0.29018(19) 0.0589(10) Uani 1 1 d . . .
H7A H 0.5643 0.3701 0.3131 0.071 Uiso 1 1 calc R . .
C17 C 0.9195(4) 0.3767(4) 0.5868(2) 0.0602(10) Uani 1 1 d . . .
H17A H 0.9800 0.3930 0.5560 0.072 Uiso 1 1 calc R . .
C27 C 0.5427(4) 0.2824(4) 0.4507(2) 0.0637(11) Uani 1 1 d . . .
H27A H 0.4873 0.3400 0.4684 0.076 Uiso 1 1 calc R . .
C6 C 0.5110(4) 0.4520(4) 0.2206(2) 0.0646(11) Uani 1 1 d . . .
H6A H 0.4718 0.3786 0.1972 0.077 Uiso 1 1 calc R . .
C23 C 0.7443(4) 0.2390(4) 0.4108(2) 0.0620(10) Uani 1 1 d . . .
H23A H 0.8256 0.2669 0.4015 0.074 Uiso 1 1 calc R . .
C18 C 0.9523(4) 0.3048(4) 0.6459(2) 0.0715(12) Uani 1 1 d . . .
H18A H 1.0348 0.2725 0.6546 0.086 Uiso 1 1 calc R . .
C19 C 0.8649(5) 0.2808(4) 0.6914(2) 0.0733(12) Uani 1 1 d . . .
H19A H 0.8879 0.2334 0.7315 0.088 Uiso 1 1 calc R . .
C14 C 0.8885(4) 0.7170(4) 0.6231(2) 0.0671(11) Uani 1 1 d . . .
H14A H 0.8841 0.6347 0.6404 0.080 Uiso 1 1 calc R . .
C10 C 0.8524(4) 0.8599(4) 0.5296(2) 0.0783(13) Uani 1 1 d . . .
H10A H 0.8246 0.8765 0.4823 0.094 Uiso 1 1 calc R . .
C21 C 0.7109(4) 0.3977(4) 0.6194(2) 0.0715(12) Uani 1 1 d . . .
H21A H 0.6279 0.4286 0.6107 0.086 Uiso 1 1 calc R . .
C13 C 0.9409(4) 0.8165(4) 0.6681(2) 0.0800(13) Uani 1 1 d . . .
H13A H 0.9721 0.8006 0.7151 0.096 Uiso 1 1 calc R . .
C20 C 0.7445(5) 0.3262(4) 0.6782(2) 0.0841(14) Uani 1 1 d . . .
H20A H 0.6841 0.3088 0.7090 0.101 Uiso 1 1 calc R . .
C25 C 0.5879(5) 0.0703(4) 0.4136(2) 0.0784(14) Uani 1 1 d . . .
H25A H 0.5629 -0.0158 0.4059 0.094 Uiso 1 1 calc R . .
C26 C 0.5057(5) 0.1544(5) 0.4391(2) 0.0805(13) Uani 1 1 d . . .
H26A H 0.4248 0.1255 0.4486 0.097 Uiso 1 1 calc R . .
C11 C 0.9032(5) 0.9588(4) 0.5756(2) 0.0956(16) Uani 1 1 d . . .
H11A H 0.9071 1.0417 0.5590 0.115 Uiso 1 1 calc R . .
C12 C 0.9473(4) 0.9374(4) 0.6442(2) 0.0791(13) Uani 1 1 d . . .
H12A H 0.9816 1.0048 0.6747 0.095 Uiso 1 1 calc R . .
C24 C 0.7055(5) 0.1115(4) 0.3996(2) 0.0764(13) Uani 1 1 d . . .
H24A H 0.7609 0.0534 0.3823 0.092 Uiso 1 1 calc R . .
N12 N 0.1558(2) 0.2245(2) 0.02405(13) 0.0394(6) Uani 1 1 d . . .
N11 N -0.0541(2) 0.2483(2) 0.02211(13) 0.0393(6) Uani 1 1 d . . .
O11 O -0.1861(2) 0.3990(2) -0.05963(13) 0.0639(7) Uani 1 1 d . . .
H11C H -0.1690 0.3507 -0.0267 0.096 Uiso 1 1 calc R . .
C32 C 0.0374(3) 0.3615(3) -0.07148(16) 0.0393(8) Uani 1 1 d . . .
C38 C -0.0124(3) 0.1696(3) 0.07714(16) 0.0375(7) Uani 1 1 d . . .
C31 C 0.0476(3) 0.2799(3) -0.00954(16) 0.0373(7) Uani 1 1 d . . .
C45 C 0.1167(3) 0.1546(3) 0.07923(16) 0.0382(8) Uani 1 1 d . . .
C39 C -0.1027(3) 0.1191(3) 0.12380(16) 0.0385(8) Uani 1 1 d . . .
C52 C 0.2876(3) 0.2302(3) 0.00919(16) 0.0352(7) Uani 1 1 d . . .
C57 C 0.3673(3) 0.3321(3) 0.03498(18) 0.0471(8) Uani 1 1 d . . .
H57A H 0.3360 0.3990 0.0608 0.057 Uiso 1 1 calc R . .
C33 C -0.0803(3) 0.4181(3) -0.09283(17) 0.0440(8) Uani 1 1 d . . .
C46 C 0.2094(3) 0.0877(3) 0.13046(16) 0.0388(8) Uani 1 1 d . . .
C37 C 0.1377(3) 0.3868(3) -0.11155(18) 0.0543(9) Uani 1 1 d . . .
H37A H 0.2168 0.3492 -0.0992 0.065 Uiso 1 1 calc R . .
C44 C -0.0841(3) 0.0035(3) 0.15752(18) 0.0502(9) Uani 1 1 d . . .
H44A H -0.0119 -0.0437 0.1512 0.060 Uiso 1 1 calc R . .
C53 C 0.3337(3) 0.1313(3) -0.02878(17) 0.0448(8) Uani 1 1 d . . .
H53A H 0.2796 0.0614 -0.0453 0.054 Uiso 1 1 calc R . .
C34 C -0.0940(4) 0.4975(3) -0.15073(19) 0.0574(10) Uani 1 1 d . . .
H34A H -0.1727 0.5349 -0.1644 0.069 Uiso 1 1 calc R . .
C47 C 0.2340(3) -0.0404(3) 0.12090(18) 0.0513(9) Uani 1 1 d . . .
H47A H 0.1965 -0.0854 0.0800 0.062 Uiso 1 1 calc R . .
C54 C 0.4594(3) 0.1356(3) -0.04230(18) 0.0501(9) Uani 1 1 d . . .
H54A H 0.4903 0.0696 -0.0690 0.060 Uiso 1 1 calc R . .
C43 C -0.1709(4) -0.0426(4) 0.20017(18) 0.0553(10) Uani 1 1 d . . .
H43A H -0.1568 -0.1202 0.2224 0.066 Uiso 1 1 calc R . .
C56 C 0.4948(3) 0.3346(4) 0.0222(2) 0.0559(10) Uani 1 1 d . . .
H56A H 0.5500 0.4029 0.0400 0.067 Uiso 1 1 calc R . .
C40 C -0.2111(4) 0.1854(3) 0.13395(19) 0.0554(10) Uani 1 1 d . . .
H40A H -0.2258 0.2632 0.1120 0.067 Uiso 1 1 calc R . .
C35 C 0.0074(4) 0.5209(3) -0.18757(19) 0.0601(10) Uani 1 1 d . . .
H35A H -0.0023 0.5749 -0.2259 0.072 Uiso 1 1 calc R . .
C55 C 0.5396(3) 0.2369(4) -0.01657(19) 0.0528(9) Uani 1 1 d . . .
H55A H 0.6251 0.2393 -0.0255 0.063 Uiso 1 1 calc R . .
C49 C 0.3703(4) -0.0371(4) 0.2313(2) 0.0620(11) Uani 1 1 d . . .
H49A H 0.4239 -0.0794 0.2655 0.074 Uiso 1 1 calc R . .
C48 C 0.3139(3) -0.1023(4) 0.1717(2) 0.0571(10) Uani 1 1 d . . .
H48A H 0.3293 -0.1890 0.1651 0.069 Uiso 1 1 calc R . .
C42 C -0.2781(4) 0.0252(4) 0.2101(2) 0.0621(11) Uani 1 1 d . . .
H42A H -0.3361 -0.0053 0.2395 0.074 Uiso 1 1 calc R . .
C51 C 0.2668(4) 0.1524(3) 0.1907(2) 0.0619(11) Uani 1 1 d . . .
H51A H 0.2510 0.2389 0.1978 0.074 Uiso 1 1 calc R . .
C41 C -0.2987(4) 0.1382(4) 0.1763(2) 0.0686(11) Uani 1 1 d . . .
H41A H -0.3723 0.1837 0.1819 0.082 Uiso 1 1 calc R . .
C36 C 0.1235(4) 0.4655(4) -0.16866(19) 0.0623(10) Uani 1 1 d . . .
H36A H 0.1923 0.4810 -0.1942 0.075 Uiso 1 1 calc R . .
C50 C 0.3483(4) 0.0900(4) 0.2411(2) 0.0757(13) Uani 1 1 d . . .
H50A H 0.3880 0.1348 0.2816 0.091 Uiso 1 1 calc R . .

loop_
_atom_site_aniso_label
_atom_site_aniso_U_11
_atom_site_aniso_U_22
_atom_site_aniso_U_33
_atom_site_aniso_U_23
_atom_site_aniso_U_13
_atom_site_aniso_U_12
N1 0.0493(17) 0.0445(16) 0.0420(16) 0.0086(13) 0.0017(13) 0.0001(13)
N2 0.0512(18) 0.0427(16) 0.0457(17) 0.0109(13) 0.0097(14) 0.0043(13)
O1 0.113(2) 0.0536(16) 0.0593(17) 0.0145(13) -0.0088(16) -0.0041(15)
C1 0.044(2) 0.0424(19) 0.0436(19) 0.0086(15) 0.0064(16) 0.0031(15)
C2 0.045(2) 0.0419(19) 0.0400(18) 0.0057(15) 0.0068(15) 0.0052(15)
C9 0.050(2) 0.051(2) 0.042(2) 0.0080(16) 0.0050(17) 0.0023(16)
C16 0.052(2) 0.0413(18) 0.0421(19) 0.0084(15) 0.0114(17) 0.0028(16)
C15 0.0419(19) 0.048(2) 0.0364(18) 0.0063(15) 0.0101(15) 0.0066(15)
C8 0.044(2) 0.048(2) 0.0376(18) 0.0093(15) 0.0064(15) 0.0030(15)
C22 0.052(2) 0.0422(19) 0.0394(19) 0.0115(15) 0.0032(17) 0.0042(17)
C3 0.050(2) 0.0365(18) 0.045(2) 0.0012(15) 0.0046(16) 0.0019(15)
C5 0.065(2) 0.060(2) 0.040(2) 0.0024(18) -0.0042(18) 0.0108(19)
C4 0.058(2) 0.047(2) 0.047(2) 0.0111(17) 0.0034(18) 0.0111(17)
C7 0.077(3) 0.043(2) 0.053(2) 0.0106(17) -0.002(2) -0.0049(19)
C17 0.057(2) 0.071(3) 0.057(2) 0.017(2) 0.016(2) 0.018(2)
C27 0.067(3) 0.052(2) 0.074(3) 0.011(2) 0.016(2) 0.000(2)
C6 0.082(3) 0.052(2) 0.054(2) 0.0017(18) -0.010(2) -0.003(2)
C23 0.062(3) 0.062(3) 0.064(3) 0.005(2) 0.012(2) 0.012(2)
C18 0.070(3) 0.076(3) 0.070(3) 0.021(2) 0.005(2) 0.030(2)
C19 0.099(4) 0.069(3) 0.055(3) 0.027(2) 0.011(3) 0.013(3)
C14 0.096(3) 0.053(2) 0.049(2) 0.0053(19) -0.001(2) 0.004(2)
C10 0.112(4) 0.061(3) 0.056(2) 0.012(2) -0.014(2) -0.017(2)
C21 0.058(3) 0.095(3) 0.068(3) 0.036(2) 0.019(2) 0.020(2)
C13 0.111(4) 0.077(3) 0.046(2) -0.003(2) -0.012(2) 0.007(3)
C20 0.086(3) 0.102(4) 0.072(3) 0.043(3) 0.031(3) 0.015(3)
C25 0.105(4) 0.053(3) 0.071(3) 0.011(2) -0.012(3) -0.007(3)
C26 0.076(3) 0.075(3) 0.089(3) 0.018(3) 0.007(3) -0.016(3)
C11 0.144(5) 0.055(3) 0.076(3) 0.008(2) -0.025(3) -0.024(3)
C12 0.100(3) 0.066(3) 0.064(3) -0.005(2) -0.014(2) -0.005(2)
C24 0.101(4) 0.054(3) 0.073(3) -0.005(2) 0.003(3) 0.021(3)
N12 0.0362(16) 0.0415(15) 0.0405(15) 0.0094(12) 0.0025(12) 0.0032(12)
N11 0.0321(15) 0.0437(15) 0.0416(15) 0.0072(12) 0.0021(12) -0.0004(12)
O11 0.0473(16) 0.0760(18) 0.0703(17) 0.0260(14) 0.0057(13) 0.0193(13)
C32 0.0389(19) 0.0404(18) 0.0376(18) 0.0041(14) 0.0005(15) 0.0032(14)
C38 0.0369(19) 0.0370(17) 0.0375(18) 0.0031(14) -0.0002(15) 0.0007(14)
C31 0.0325(18) 0.0382(17) 0.0398(18) 0.0035(14) -0.0018(15) 0.0027(14)
C45 0.0349(19) 0.0421(18) 0.0376(18) 0.0062(14) 0.0034(14) 0.0018(14)
C39 0.0314(18) 0.0441(18) 0.0393(18) 0.0013(15) 0.0033(15) -0.0042(15)
C52 0.0309(18) 0.0405(18) 0.0348(17) 0.0097(14) 0.0039(14) 0.0052(14)
C57 0.044(2) 0.0438(19) 0.053(2) -0.0026(16) 0.0060(17) 0.0017(16)
C33 0.044(2) 0.0425(19) 0.046(2) 0.0022(15) 0.0050(17) 0.0033(15)
C46 0.0314(17) 0.0448(19) 0.0408(19) 0.0110(15) 0.0047(15) -0.0007(14)
C37 0.044(2) 0.069(2) 0.051(2) 0.0193(18) 0.0059(18) 0.0104(18)
C44 0.039(2) 0.057(2) 0.053(2) 0.0142(17) -0.0006(17) -0.0026(16)
C53 0.045(2) 0.046(2) 0.0421(19) -0.0003(15) 0.0017(16) -0.0010(16)
C34 0.060(2) 0.053(2) 0.059(2) 0.0158(18) -0.001(2) 0.0191(18)
C47 0.054(2) 0.053(2) 0.047(2) 0.0038(16) 0.0023(17) 0.0099(17)
C54 0.044(2) 0.055(2) 0.054(2) 0.0016(17) 0.0150(18) 0.0101(17)
C43 0.053(2) 0.064(2) 0.048(2) 0.0174(18) -0.0004(18) -0.012(2)
C56 0.044(2) 0.056(2) 0.066(2) -0.0022(19) 0.0049(19) -0.0103(18)
C40 0.054(2) 0.051(2) 0.064(2) 0.0072(18) 0.015(2) -0.0001(18)
C35 0.077(3) 0.056(2) 0.047(2) 0.0218(18) 0.005(2) 0.012(2)
C55 0.034(2) 0.068(2) 0.059(2) 0.010(2) 0.0117(18) 0.0020(18)
C49 0.052(2) 0.078(3) 0.055(2) 0.029(2) -0.0023(19) 0.011(2)
C48 0.057(2) 0.056(2) 0.061(2) 0.0189(19) 0.010(2) 0.0212(19)
C42 0.062(3) 0.072(3) 0.054(2) 0.005(2) 0.019(2) -0.015(2)
C51 0.071(3) 0.046(2) 0.063(2) 0.0068(18) -0.014(2) -0.0008(19)
C41 0.057(3) 0.068(3) 0.087(3) 0.000(2) 0.033(2) 0.005(2)
C36 0.063(3) 0.073(3) 0.054(2) 0.025(2) 0.012(2) 0.007(2)
C50 0.084(3) 0.075(3) 0.058(3) 0.011(2) -0.030(2) -0.003(2)

loop_
_geom_bond_atom_site_label_1
_geom_bond_atom_site_label_2
_geom_bond_distance
_geom_bond_site_symmetry_2
_geom_bond_publ_flag
N1 C1 1.318(4) . ?
N1 C8 1.372(4) . ?
N2 C1 1.374(4) . ?
N2 C15 1.389(4) . ?
N2 C22 1.440(4) . ?
O1 C3 1.358(4) . ?
C1 C2 1.476(4) . ?
C2 C7 1.386(5) . ?
C2 C3 1.403(4) . ?
C9 C10 1.375(5) . ?
C9 C14 1.378(5) . ?
C9 C8 1.473(5) . ?
C16 C17 1.366(5) . ?
C16 C21 1.370(5) . ?
C16 C15 1.482(4) . ?
C15 C8 1.361(4) . ?
C22 C23 1.368(5) . ?
C22 C27 1.370(5) . ?
C3 C4 1.382(4) . ?
C5 C4 1.361(5) . ?
C5 C6 1.375(5) . ?
C7 C6 1.373(5) . ?
C17 C18 1.379(5) . ?
C27 C26 1.382(6) . ?
C23 C24 1.380(5) . ?
C18 C19 1.357(5) . ?
C19 C20 1.352(6) . ?
C14 C13 1.377(5) . ?
C10 C11 1.378(5) . ?
C21 C20 1.373(5) . ?
C13 C12 1.354(5) . ?
C25 C24 1.350(6) . ?
C25 C26 1.364(6) . ?
C11 C12 1.352(5) . ?
N12 C31 1.375(4) . ?
N12 C45 1.390(4) . ?
N12 C52 1.439(4) . ?
N11 C31 1.324(4) . ?
N11 C38 1.381(4) . ?
O11 C33 1.353(4) . ?
C32 C37 1.394(4) . ?
C32 C33 1.396(4) . ?
C32 C31 1.466(4) . ?
C38 C45 1.357(4) . ?
C38 C39 1.471(4) . ?
C45 C46 1.485(4) . ?
C39 C40 1.374(4) . ?
C39 C44 1.389(4) . ?
C52 C57 1.370(4) . ?
C52 C53 1.373(4) . ?
C57 C56 1.383(5) . ?
C33 C34 1.390(4) . ?
C46 C51 1.369(5) . ?
C46 C47 1.378(4) . ?
C37 C36 1.374(4) . ?
C44 C43 1.376(5) . ?
C53 C54 1.370(4) . ?
C34 C35 1.362(5) . ?
C47 C48 1.379(4) . ?
C54 C55 1.367(5) . ?
C43 C42 1.370(5) . ?
C56 C55 1.366(5) . ?
C40 C41 1.384(5) . ?
C35 C36 1.368(5) . ?
C49 C48 1.360(5) . ?
C49 C50 1.362(5) . ?
C42 C41 1.367(5) . ?
C51 C50 1.388(5) . ?

loop_
_cod_related_entry_id
_cod_related_entry_database
_cod_related_entry_code
1 ChemSpider 30659887
